data_4117661
loop_
_publ_author_name
'Shou-Tian Zheng'
'Tao Wu'
'Chengtsung Chou'
'Addis Fuhr'
'Pingyun Feng'
'Xianhui Bu'

_publ_section_title
;
 Development of Composite Inorganic Building Blocks for MOFs
;
_journal_name_full 'Journal of the American Chemical Society'
_journal_page_first 4517
_journal_page_last 4520
_journal_paper_doi 10.1021/ja2118255
_journal_volume 134
_journal_year 2012
_chemical_formula_sum 'C81 H60 In3 N Nd2 O31'
_chemical_formula_weight 2176.24
_chemical_name_systematic
; 
 ? 
;
_space_group_IT_number 198
_symmetry_cell_setting cubic
_symmetry_space_group_name_Hall 'P 2ac 2ab 3'
_symmetry_space_group_name_H-M 'P 21 3'
_atom_sites_solution_hydrogens geom
_atom_sites_solution_primary direct
_atom_sites_solution_secondary difmap
_audit_creation_method SHELXL-97
_cell_angle_alpha 90.00
_cell_angle_beta 90.00
_cell_angle_gamma 90.00
_cell_formula_units_Z 4
_cell_length_a 27.1319(3)
_cell_length_b 27.1319(3)
_cell_length_c 27.1319(3)
_cell_measurement_reflns_used 9348
_cell_measurement_temperature 296(2)
_cell_measurement_theta_max 47.272
_cell_measurement_theta_min 4.748
_cell_volume 19972.9(4)
_computing_structure_refinement 'SHELXL-97 (Sheldrick, 1997)'
_computing_structure_solution 'SHELXS-97 (Sheldrick, 1990)'
_diffrn_ambient_temperature 296(2)
_diffrn_measured_fraction_theta_full 0.999
_diffrn_measured_fraction_theta_max 0.999
_diffrn_measurement_device_type 'Bruker APEX II'
_diffrn_measurement_method 'Omega scan'
_diffrn_radiation_monochromator graphite
_diffrn_radiation_source 'fine-focus sealed tube'
_diffrn_radiation_type MoK\a
_diffrn_radiation_wavelength 0.71073
_diffrn_reflns_av_R_equivalents 0.0235
_diffrn_reflns_av_sigmaI/netI 0.0418
_diffrn_reflns_limit_h_max 13
_diffrn_reflns_limit_h_min -30
_diffrn_reflns_limit_k_max 28
_diffrn_reflns_limit_k_min -21
_diffrn_reflns_limit_l_max 20
_diffrn_reflns_limit_l_min -23
_diffrn_reflns_number 20580
_diffrn_reflns_theta_full 23.64
_diffrn_reflns_theta_max 23.64
_diffrn_reflns_theta_min 1.30
_diffrn_standards_decay_% 0
_diffrn_standards_interval_count 0
_diffrn_standards_number 0
_exptl_absorpt_coefficient_mu 0.887
_exptl_absorpt_correction_T_max 0.7450
_exptl_absorpt_correction_T_min 0.6102
_exptl_absorpt_correction_type empirical
_exptl_absorpt_process_details SADABS
_exptl_crystal_colour 'light grey'
_exptl_crystal_density_diffrn 0.724
_exptl_crystal_description block
_exptl_crystal_F_000 4272
_exptl_crystal_size_max 0.12
_exptl_crystal_size_mid 0.11
_exptl_crystal_size_min 0.11
_refine_diff_density_max 1.321
_refine_diff_density_min -0.922
_refine_diff_density_rms 0.198
_refine_ls_abs_structure_details 'Flack H D (1983), Acta Cryst. A39, 876-881'
_refine_ls_abs_structure_Flack 0.00(2)
_refine_ls_extinction_method none
_refine_ls_goodness_of_fit_ref 1.116
_refine_ls_hydrogen_treatment constr
_refine_ls_matrix_type full
_refine_ls_number_parameters 272
_refine_ls_number_reflns 10024
_refine_ls_number_restraints 18
_refine_ls_restrained_S_all 1.115
_refine_ls_R_factor_all 0.0924
_refine_ls_R_factor_gt 0.0772
_refine_ls_shift/su_max 0.003
_refine_ls_shift/su_mean 0.001
_refine_ls_structure_factor_coef Fsqd
_refine_ls_weighting_details 'calc w=1/[\s^2^(Fo^2^)+(0.1787P)^2^+20.4482P] where P=(Fo^2^+2Fc^2^)/3'
_refine_ls_weighting_scheme calc
_refine_ls_wR_factor_gt 0.2302
_refine_ls_wR_factor_ref 0.2525
_reflns_number_gt 8587
_reflns_number_total 10024
_reflns_threshold_expression >2sigma(I)
_cod_data_source_file ja2118255_si_002_3.cif
_cod_data_source_block CPM-19-Nd
_cod_database_code 4117661

loop_
_symmetry_equiv_pos_as_xyz
'x, y, z'
'-x+1/2, -y, z+1/2'
'-x, y+1/2, -z+1/2'
'x+1/2, -y+1/2, -z'
'z, x, y'
'z+1/2, -x+1/2, -y'
'-z+1/2, -x, y+1/2'
'-z, x+1/2, -y+1/2'
'y, z, x'
'-y, z+1/2, -x+1/2'
'y+1/2, -z+1/2, -x'
'-y+1/2, -z, x+1/2'

loop_
_atom_site_label
_atom_site_type_symbol
_atom_site_fract_x
_atom_site_fract_y
_atom_site_fract_z
_atom_site_U_iso_or_equiv
_atom_site_adp_type
_atom_site_occupancy
_atom_site_symmetry_multiplicity
_atom_site_calc_flag
_atom_site_refinement_flags
Nd1 Nd 0.19779(2) 0.19779(2) 0.19779(2) 0.0445(3) Uani 1 3 d S
Nd2 Nd 0.33992(2) 0.33992(2) 0.33992(2) 0.0649(4) Uani 1 3 d S
In3 In 0.22321(3) 0.32037(3) 0.25583(3) 0.0481(3) Uani 1 1 d .
O7 O 0.2884(2) 0.2884(2) 0.2884(2) 0.040(3) Uani 1 3 d S
O6 O 0.2491(2) 0.2767(3) 0.1941(3) 0.0481(16) Uani 1 1 d .
O5 O 0.1884(4) 0.3528(4) 0.3175(4) 0.085(3) Uani 1 1 d .
O4 O 0.1587(4) 0.3405(4) 0.2154(5) 0.093(3) Uani 1 1 d .
O3 O 0.1392(3) 0.2649(4) 0.1863(4) 0.082(3) Uani 1 1 d .
O2 O 0.2517(4) 0.3872(3) 0.2296(5) 0.095(3) Uani 1 1 d .
C25 C 0.0527(6) 0.3034(7) 0.1455(8) 0.128(9) Uani 1 1 d .
H25A H 0.0599 0.2702 0.1407 0.154 Uiso 1 1 calc R
C19 C 0.1318(6) 0.3091(6) 0.1903(7) 0.085(4) Uani 1 1 d .
C20 C 0.0856(5) 0.3311(5) 0.1711(7) 0.085(5) Uani 1 1 d .
C24 C 0.0106(6) 0.3206(6) 0.1269(7) 0.108(7) Uani 1 1 d .
H24A H -0.0115 0.2997 0.1112 0.129 Uiso 1 1 calc R
C23 C 0.0009(6) 0.3694(6) 0.1316(7) 0.102(6) Uani 1 1 d .
C22 C 0.0318(7) 0.3975(7) 0.1588(8) 0.122(8) Uani 1 1 d .
H22A H 0.0228 0.4296 0.1668 0.147 Uiso 1 1 calc R
C21 C 0.0755(8) 0.3798(8) 0.1747(9) 0.136(9) Uani 1 1 d .
H21A H 0.0987 0.4011 0.1882 0.163 Uiso 1 1 calc R
C15 C 0.2988(6) 0.5151(5) 0.1605(6) 0.107(7) Uani 1 1 d D
H15A H 0.2893 0.5214 0.1282 0.129 Uiso 1 1 calc R
O9 O 0.2968(9) 0.4018(6) 0.2922(6) 0.191(11) Uani 1 1 d .
C16 C 0.2833(6) 0.4738(5) 0.1835(6) 0.122(8) Uani 1 1 d D
H16A H 0.2604 0.4541 0.1674 0.146 Uiso 1 1 calc R
C27 C -0.0703(8) 0.4320(7) 0.1294(7) 0.124(9) Uani 1 1 d .
H27A H -0.0576 0.4450 0.1585 0.149 Uiso 1 1 calc R
C26 C -0.0472(8) 0.3902(8) 0.1085(8) 0.151(12) Uani 1 1 d .
C17 C 0.3455(8) 0.5942(8) 0.1596(7) 0.141(11) Uani 1 1 d .
C14 C 0.3282(8) 0.5472(6) 0.1846(6) 0.139(10) Uani 1 1 d D
C10 C 0.2842(8) 0.4102(7) 0.2508(7) 0.110(7) Uani 1 1 d .
C18 C 0.3191(9) 0.6167(9) 0.1226(9) 0.132(7) Uiso 1 1 d .
H18A H 0.2868 0.6069 0.1164 0.158 Uiso 1 1 calc R
C11 C 0.2989(8) 0.4594(6) 0.2285(6) 0.136(10) Uani 1 1 d D
C12 C 0.3232(8) 0.4939(8) 0.2549(10) 0.203(14) Uiso 1 1 d D
H12A H 0.3322 0.4879 0.2875 0.244 Uiso 1 1 calc R
O11 O 0.2575(11) 0.3694(10) 0.3693(10) 0.216(10) Uiso 1 1 d .
C1 C 0.2105(10) 0.3705(10) 0.3565(10) 0.134(8) Uiso 1 1 d .
C13 C 0.3342(10) 0.5372(11) 0.2330(6) 0.179(11) Uiso 1 1 d D
H13A H 0.3468 0.5621 0.2528 0.214 Uiso 1 1 calc R
C7 C 0.1280(6) 0.3813(8) 0.3983(9) 0.136(8) Uiso 1 1 d D
H7A H 0.1157 0.3662 0.3701 0.164 Uiso 1 1 calc R
C2 C 0.1769(7) 0.3897(9) 0.4012(9) 0.150(9) Uiso 1 1 d D
C8 C 0.0687(12) 0.4356(12) 0.5038(11) 0.159(10) Uiso 1 1 d .
C9 C 0.0308(11) 0.4100(11) 0.5260(11) 0.155(10) Uiso 1 1 d .
H9A H 0.0231 0.3783 0.5153 0.186 Uiso 1 1 calc R
C3 C 0.2030(9) 0.4108(8) 0.4380(9) 0.142(8) Uiso 1 1 d D
H3A H 0.2369 0.4159 0.4395 0.171 Uiso 1 1 calc R
C6 C 0.0960(10) 0.3938(12) 0.4343(10) 0.193(13) Uiso 1 1 d D
H6A H 0.0623 0.3876 0.4333 0.232 Uiso 1 1 calc R
C4 C 0.1687(9) 0.4229(12) 0.4720(13) 0.32(3) Uiso 1 1 d D
H4A H 0.1812 0.4381 0.5001 0.379 Uiso 1 1 calc R
C5 C 0.1194(10) 0.4165(11) 0.4719(12) 0.178(12) Uiso 1 1 d D
N1 N 0.2448(14) 0.3358(14) 0.1084(14) 0.078(9) Uiso 0.33 1 d P
O2W O 0.2012(6) 0.1088(6) 0.1701(6) 0.131(5) Uiso 1 1 d .
O1W O 0.3974(11) 0.3317(10) 0.4162(10) 0.230(11) Uiso 1 1 d .

loop_
_atom_site_aniso_label
_atom_site_aniso_U_11
_atom_site_aniso_U_22
_atom_site_aniso_U_33
_atom_site_aniso_U_23
_atom_site_aniso_U_13
_atom_site_aniso_U_12
Nd1 0.0445(3) 0.0445(3) 0.0445(3) -0.0039(2) -0.0039(2) -0.0039(2)
Nd2 0.0649(4) 0.0649(4) 0.0649(4) -0.0130(3) -0.0130(3) -0.0130(3)
In3 0.0389(4) 0.0341(4) 0.0714(5) -0.0003(3) -0.0086(3) -0.0009(3)
O7 0.040(3) 0.040(3) 0.040(3) 0.001(3) 0.001(3) 0.001(3)
O6 0.036(3) 0.057(4) 0.051(4) 0.009(3) -0.008(3) -0.006(3)
O5 0.076(6) 0.072(6) 0.107(8) -0.020(6) 0.010(6) 0.006(5)
O4 0.073(6) 0.066(6) 0.141(10) -0.005(6) -0.040(6) 0.015(5)
O3 0.054(5) 0.068(6) 0.123(8) -0.015(6) -0.031(5) 0.017(4)
O2 0.107(8) 0.039(4) 0.140(9) 0.025(6) -0.035(7) -0.013(5)
C25 0.081(11) 0.115(14) 0.19(2) -0.090(15) -0.065(13) 0.046(10)
C19 0.081(10) 0.068(10) 0.106(12) -0.022(8) -0.008(8) 0.022(8)
C20 0.076(9) 0.054(8) 0.124(13) -0.031(8) -0.041(9) 0.035(7)
C24 0.101(12) 0.073(9) 0.150(16) -0.062(10) -0.072(12) 0.042(9)
C23 0.082(11) 0.087(11) 0.136(15) -0.041(11) -0.058(10) 0.038(9)
C22 0.134(15) 0.089(11) 0.145(16) -0.057(12) -0.083(14) 0.060(11)
C21 0.121(16) 0.130(17) 0.157(19) -0.045(15) -0.081(15) 0.065(13)
C15 0.108(13) 0.088(11) 0.126(14) 0.058(11) -0.058(11) -0.036(10)
O9 0.32(3) 0.119(11) 0.135(12) 0.087(10) -0.131(16) -0.105(14)
C16 0.093(11) 0.086(11) 0.187(19) 0.079(12) -0.075(12) -0.066(9)
C27 0.156(17) 0.114(14) 0.102(12) -0.067(11) -0.086(13) 0.085(13)
C26 0.159(18) 0.143(17) 0.150(17) -0.102(15) -0.116(16) 0.116(15)
C17 0.162(18) 0.138(16) 0.123(14) 0.092(13) -0.108(14) -0.112(15)
C14 0.180(19) 0.117(14) 0.121(14) 0.071(12) -0.106(14) -0.101(14)
C10 0.146(17) 0.086(11) 0.099(13) 0.033(10) -0.040(12) -0.060(11)
C11 0.20(2) 0.084(11) 0.122(14) 0.055(11) -0.101(15) -0.096(13)

loop_
_atom_type_symbol
_atom_type_description
_atom_type_scat_dispersion_real
_atom_type_scat_dispersion_imag
_atom_type_scat_source
C C 0.0033 0.0016 'International Tables Vol C Tables 4.2.6.8 and 6.1.1.4'
H H 0.0000 0.0000 'International Tables Vol C Tables 4.2.6.8 and 6.1.1.4'
N N 0.0061 0.0033 'International Tables Vol C Tables 4.2.6.8 and 6.1.1.4'
O O 0.0106 0.0060 'International Tables Vol C Tables 4.2.6.8 and 6.1.1.4'
In In -0.7276 1.3100 'International Tables Vol C Tables 4.2.6.8 and 6.1.1.4'
Nd Nd -0.1943 3.0179 'International Tables Vol C Tables 4.2.6.8 and 6.1.1.4'

loop_
_geom_angle_atom_site_label_1
_geom_angle_atom_site_label_2
_geom_angle_atom_site_label_3
_geom_angle
_geom_angle_site_symmetry_1
_geom_angle_site_symmetry_3
O3 Nd1 O3 119.963(14) 5 .
O3 Nd1 O3 119.963(14) 5 9
O3 Nd1 O3 119.963(14) . 9
O3 Nd1 O2W 134.3(4) 5 5
O3 Nd1 O2W 69.9(4) . 5
O3 Nd1 O2W 66.7(4) 9 5
O3 Nd1 O2W 69.9(4) 5 9
O3 Nd1 O2W 66.7(4) . 9
O3 Nd1 O2W 134.3(4) 9 9
O2W Nd1 O2W 76.3(5) 5 9
O3 Nd1 O2W 66.7(4) 5 .
O3 Nd1 O2W 134.3(4) . .
O3 Nd1 O2W 69.9(4) 9 .
O2W Nd1 O2W 76.3(5) 5 .
O2W Nd1 O2W 76.3(5) 9 .
O3 Nd1 O6 130.2(3) 5 .
O3 Nd1 O6 74.0(3) . .
O3 Nd1 O6 71.0(3) 9 .
O2W Nd1 O6 95.3(4) 5 .
O2W Nd1 O6 140.4(4) 9 .
O2W Nd1 O6 140.1(4) . .
O3 Nd1 O6 74.0(3) 5 5
O3 Nd1 O6 71.0(3) . 5
O3 Nd1 O6 130.2(3) 9 5
O2W Nd1 O6 140.1(4) 5 5
O2W Nd1 O6 95.3(4) 9 5
O2W Nd1 O6 140.4(4) . 5
O6 Nd1 O6 66.3(3) . 5
O3 Nd1 O6 71.0(3) 5 9
O3 Nd1 O6 130.2(3) . 9
O3 Nd1 O6 74.0(3) 9 9
O2W Nd1 O6 140.4(4) 5 9
O2W Nd1 O6 140.1(4) 9 9
O2W Nd1 O6 95.3(4) . 9
O6 Nd1 O6 66.3(3) . 9
O6 Nd1 O6 66.3(3) 5 9
O3 Nd1 In3 106.8(2) 5 .
O3 Nd1 In3 60.7(2) . .
O3 Nd1 In3 104.5(2) 9 .
O2W Nd1 In3 115.0(4) 5 .
O2W Nd1 In3 115.1(4) 9 .
O2W Nd1 In3 164.9(4) . .
O6 Nd1 In3 34.12(17) . .
O6 Nd1 In3 34.00(15) 5 .
O6 Nd1 In3 69.61(17) 9 .
O3 Nd1 In3 60.7(2) 5 5
O3 Nd1 In3 104.5(2) . 5
O3 Nd1 In3 106.8(2) 9 5
O2W Nd1 In3 164.9(4) 5 5
O2W Nd1 In3 115.0(4) 9 5
O2W Nd1 In3 115.1(4) . 5
O6 Nd1 In3 69.61(17) . 5
O6 Nd1 In3 34.12(17) 5 5
O6 Nd1 In3 34.00(15) 9 5
In3 Nd1 In3 52.07(2) . 5
O3 Nd1 In3 104.5(2) 5 9
O3 Nd1 In3 106.8(2) . 9
O3 Nd1 In3 60.7(2) 9 9
O2W Nd1 In3 115.1(4) 5 9
O2W Nd1 In3 164.9(4) 9 9
O2W Nd1 In3 115.0(4) . 9
O6 Nd1 In3 34.00(15) . 9
O6 Nd1 In3 69.61(17) 5 9
O6 Nd1 In3 34.12(17) 9 9
In3 Nd1 In3 52.07(2) . 9
In3 Nd1 In3 52.07(2) 5 9
O9 Nd2 O9 116.6(2) 5 .
O9 Nd2 O9 116.6(2) 5 9
O9 Nd2 O9 116.6(2) . 9
O9 Nd2 O7 79.2(4) 5 .
O9 Nd2 O7 79.2(4) . .
O9 Nd2 O7 79.2(4) 9 .
O9 Nd2 O11 57.0(8) 5 .
O9 Nd2 O11 61.2(8) . .
O9 Nd2 O11 160.6(7) 9 .
O7 Nd2 O11 81.5(6) . .
O9 Nd2 O11 160.6(7) 5 9
O9 Nd2 O11 57.0(8) . 9
O9 Nd2 O11 61.2(8) 9 9
O7 Nd2 O11 81.5(6) . 9
O11 Nd2 O11 117.9(3) . 9
O9 Nd2 O11 61.2(8) 5 5
O9 Nd2 O11 160.6(7) . 5
O9 Nd2 O11 57.0(8) 9 5
O7 Nd2 O11 81.5(6) . 5
O11 Nd2 O11 117.9(3) . 5
O11 Nd2 O11 117.9(3) 9 5
O9 Nd2 O1W 74.2(8) 5 .
O9 Nd2 O1W 140.8(7) . .
O9 Nd2 O1W 85.6(8) 9 .
O7 Nd2 O1W 139.1(6) . .
O11 Nd2 O1W 108.0(9) . .
O11 Nd2 O1W 123.1(9) 9 .
O11 Nd2 O1W 58.6(9) 5 .
O9 Nd2 O1W 85.6(8) 5 9
O9 Nd2 O1W 74.2(8) . 9
O9 Nd2 O1W 140.8(7) 9 9
O7 Nd2 O1W 139.1(6) . 9
O11 Nd2 O1W 58.6(9) . 9
O11 Nd2 O1W 108.0(9) 9 9
O11 Nd2 O1W 123.1(9) 5 9
O1W Nd2 O1W 69.0(10) . 9
O9 Nd2 O1W 140.8(7) 5 5
O9 Nd2 O1W 85.6(8) . 5
O9 Nd2 O1W 74.2(8) 9 5
O7 Nd2 O1W 139.1(6) . 5
O11 Nd2 O1W 123.1(9) . 5
O11 Nd2 O1W 58.6(9) 9 5
O11 Nd2 O1W 108.0(9) 5 5
O1W Nd2 O1W 69.0(10) . 5
O1W Nd2 O1W 69.0(10) 9 5
O2 In3 O5 94.2(5) . .
O2 In3 O4 84.6(4) . .
O5 In3 O4 86.2(5) . .
O2 In3 O7 100.6(4) . .
O5 In3 O7 102.1(4) . .
O4 In3 O7 169.7(4) . .
O2 In3 O6 175.2(4) . 5
O5 In3 O6 90.1(3) . 5
O4 In3 O6 93.7(4) . 5
O7 In3 O6 80.4(3) . 5
O2 In3 O6 95.2(4) . .
O5 In3 O6 169.7(3) . .
O4 In3 O6 90.5(4) . .
O7 In3 O6 80.3(3) . .
O6 In3 O6 80.4(4) 5 .
O2 In3 In3 140.8(3) . 5
O5 In3 In3 91.9(3) . 5
O4 In3 In3 134.4(3) . 5
O7 In3 In3 40.44(16) . 5
O6 In3 In3 40.7(2) 5 5
O6 In3 In3 83.46(19) . 5
O2 In3 In3 94.2(3) . 9
O5 In3 In3 142.6(3) . 9
O4 In3 In3 130.9(3) . 9
O7 In3 In3 40.44(16) . 9
O6 In3 In3 83.54(19) 5 9
O6 In3 In3 40.61(18) . 9
In3 In3 In3 60.0 5 9
O2 In3 Nd1 133.9(4) . .
O5 In3 Nd1 128.3(3) . .
O4 In3 Nd1 82.0(3) . .
O7 In3 Nd1 88.0(3) . .
O6 In3 Nd1 41.34(19) 5 .
O6 In3 Nd1 41.38(18) . .
In3 In3 Nd1 63.967(11) 5 .
In3 In3 Nd1 63.967(11) 9 .
In3 O7 In3 99.1(3) 5 9
In3 O7 In3 99.1(3) 5 .
In3 O7 In3 99.1(3) 9 .
In3 O7 Nd2 118.5(3) 5 .
In3 O7 Nd2 118.5(3) 9 .
In3 O7 Nd2 118.5(3) . .
In3 O6 In3 98.7(3) 9 .
In3 O6 Nd1 104.7(3) 9 .
In3 O6 Nd1 104.5(3) . .
C1 O5 In3 126.0(14) . .
C19 O4 In3 123.7(9) . .
C19 O3 Nd1 146.0(10) . .
C10 O2 In3 123.2(11) . .
C24 C25 C20 124.2(16) . .
C24 C25 H25A 117.9 . .
C20 C25 H25A 117.9 . .
O3 C19 O4 126.5(14) . .
O3 C19 C20 120.1(14) . .
O4 C19 C20 113.0(12) . .
C21 C20 C25 116.4(15) . .
C21 C20 C19 122.6(14) . .
C25 C20 C19 120.9(13) . .
C25 C24 C23 118.4(15) . .
C25 C24 H24A 120.8 . .
C23 C24 H24A 120.8 . .
C24 C23 C22 118.7(14) . .
C24 C23 C26 118.8(15) . .
C22 C23 C26 122.4(14) . .
C21 C22 C23 121.2(16) . .
C21 C22 H22A 119.4 . .
C23 C22 H22A 119.4 . .
C22 C21 C20 120.2(19) . .
C22 C21 H21A 119.9 . .
C20 C21 H21A 119.9 . .
C14 C15 C16 119.7(13) . .
C14 C15 H15A 120.2 . .
C16 C15 H15A 120.2 . .
C10 O9 Nd2 141(2) . .
C11 C16 C15 124.2(13) . .
C11 C16 H16A 117.9 . .
C15 C16 H16A 117.9 . .
C26 C27 C26 122.8(14) 8 .
C26 C27 H27A 118.6 8 .
C26 C27 H27A 118.6 . .
C27 C26 C27 117.1(15) 11_455 .
C27 C26 C23 122.7(13) 11_455 .
C27 C26 C23 120.2(13) . .
C18 C17 C18 116(2) . 10_655
C18 C17 C14 122.6(16) . .
C18 C17 C14 120.0(15) 10_655 .
C15 C14 C13 114.3(19) . .
C15 C14 C17 120.4(12) . .
C13 C14 C17 124.5(18) . .
O9 C10 O2 123.4(16) . .
O9 C10 C11 117.8(15) . .
O2 C10 C11 116.8(15) . .
C17 C18 C17 121(2) . 7_564
C17 C18 H18A 119.7 . .
C17 C18 H18A 119.7 7_564 .
C16 C11 C12 115.6(18) . .
C16 C11 C10 122.2(12) . .
C12 C11 C10 121.7(17) . .
C11 C12 C13 118(3) . .
C11 C12 H12A 120.8 . .
C13 C12 H12A 120.8 . .
C1 O11 Nd2 142(2) . .
O5 C1 O11 130(3) . .
O5 C1 C2 118(2) . .
O11 C1 C2 111(2) . .
C14 C13 C12 125(3) . .
C14 C13 H13A 117.4 . .
C12 C13 H13A 117.4 . .
C2 C7 C6 123(3) . .
C2 C7 H7A 118.4 . .
C6 C7 H7A 118.4 . .
C3 C2 C7 129(3) . .
C3 C2 C1 113.5(19) . .
C7 C2 C1 117(2) . .
C9 C8 C9 117(3) . 12_565
C9 C8 C5 132(3) . .
C9 C8 C5 99(3) 12_565 .
C8 C9 C8 120(4) . 6_456
C8 C9 H9A 119.8 . .
C8 C9 H9A 119.8 6_456 .
C2 C3 C4 104(3) . .
C2 C3 H3A 127.9 . .
C4 C3 H3A 127.9 . .
C5 C6 C7 111(3) . .
C5 C6 H6A 124.5 . .
C7 C6 H6A 124.5 . .
C3 C4 C5 131(4) . .
C3 C4 H4A 114.7 . .
C5 C4 H4A 114.7 . .
C4 C5 C6 122(4) . .
C4 C5 C8 139(3) . .
C6 C5 C8 98(2) . .

loop_
_geom_bond_atom_site_label_1
_geom_bond_atom_site_label_2
_geom_bond_distance
_geom_bond_site_symmetry_2
Nd1 O3 2.438(9) 5
Nd1 O3 2.438(9) .
Nd1 O3 2.438(9) 9
Nd1 O2W 2.531(16) 5
Nd1 O2W 2.531(16) 9
Nd1 O2W 2.531(16) .
Nd1 O6 2.556(7) .
Nd1 O6 2.556(7) 5
Nd1 O6 2.556(7) 9
Nd1 In3 3.7440(11) .
Nd1 In3 3.7440(11) 5
Nd1 In3 3.7440(11) 9
Nd2 O9 2.422(16) 5
Nd2 O9 2.422(16) .
Nd2 O9 2.422(16) 9
Nd2 O7 2.422(11) .
Nd2 O11 2.50(3) .
Nd2 O11 2.50(3) 9
Nd2 O11 2.50(3) 5
Nd2 O1W 2.60(3) .
Nd2 O1W 2.60(3) 9
Nd2 O1W 2.60(3) 5
In3 O2 2.096(9) .
In3 O5 2.113(10) .
In3 O4 2.138(9) .
In3 O7 2.159(5) .
In3 O6 2.164(7) 5
In3 O6 2.169(7) .
In3 In3 3.2864(13) 5
In3 In3 3.2864(13) 9
O7 In3 2.159(5) 5
O7 In3 2.159(5) 9
O6 In3 2.164(7) 9
O5 C1 1.31(3) .
O4 C19 1.311(18) .
O3 C19 1.221(17) .
O2 C10 1.223(19) .
C25 C24 1.33(2) .
C25 C20 1.36(2) .
C25 H25A 0.9300 .
C19 C20 1.48(2) .
C20 C21 1.35(2) .
C24 C23 1.36(2) .
C24 H24A 0.9300 .
C23 C22 1.36(2) .
C23 C26 1.55(2) .
C22 C21 1.35(2) .
C22 H22A 0.9300 .
C21 H21A 0.9300 .
C15 C14 1.3500(10) .
C15 C16 1.3501(10) .
C15 H15A 0.9300 .
O9 C10 1.20(2) .
C16 C11 1.3500(10) .
C16 H16A 0.9300 .
C27 C26 1.29(2) 8
C27 C26 1.42(2) .
C27 H27A 0.9300 .
C26 C27 1.29(2) 11_455
C17 C18 1.38(3) .
C17 C18 1.41(3) 10_655
C17 C14 1.52(2) .
C14 C13 1.3502(10) .
C10 C11 1.52(2) .
C18 C17 1.41(3) 7_564
C18 H18A 0.9300 .
C11 C12 1.3501(10) .
C12 C13 1.3502(10) .
C12 H12A 0.9300 .
O11 C1 1.32(3) .
C1 C2 1.60(3) .
C13 H13A 0.9300 .
C7 C2 1.3500(10) .
C7 C6 1.3502(10) .
C7 H7A 0.9300 .
C2 C3 1.3500(10) .
C8 C9 1.38(4) .
C8 C9 1.40(3) 12_565
C8 C5 1.71(4) .
C9 C8 1.40(3) 6_456
C9 H9A 0.9300 .
C3 C4 1.3501(10) .
C3 H3A 0.9300 .
C6 C5 1.3501(10) .
C6 H6A 0.9300 .
C4 C5 1.3501(10) .
C4 H4A 0.9300 .
